data_2225679
loop_
_publ_author_name
'Wang, Suna'
'Yang, Yan'
'Li, Dacheng'
'Dou, Jianmin'
'Wang, Daqi'

_publ_section_title
;
 Bis(4,4'-bipyridyl)bis{2-[4,6-bis(carboxymethylsulfanyl)-1,3,5-triazin-2-ylsulfanyl]acetato}zinc(II)
;
_journal_coeditor_code RN2067
_journal_issue 4
_journal_name_full 'Acta Crystallographica Section E'
_journal_page_first m370
_journal_page_last m371
_journal_paper_doi 10.1107/S160053681000735X
_journal_volume 66
_journal_year 2010
_chemical_formula_iupac '[Zn (C9 H8 N3 O6 S3)2 (C10 H8 N2)2]'
_chemical_formula_moiety 'C38 H32 N10 O12 S6 Zn'
_chemical_formula_sum 'C38 H32 N10 O12 S6 Zn'
_chemical_formula_weight 1078.47
_chemical_name_systematic
;
Bis(4,4'-bipyridyl)bis{2-[4,6-bis(carboxymethylsulfanyl)-1,3,5-triazin-2-
ylsulfanyl]acetato}zinc(II)
;
_space_group_IT_number 2
_symmetry_cell_setting triclinic
_symmetry_space_group_name_Hall '-P 1'
_symmetry_space_group_name_H-M 'P -1'
_atom_sites_solution_hydrogens geom
_atom_sites_solution_primary direct
_atom_sites_solution_secondary difmap
_audit_creation_method SHELXL-97
_cell_angle_alpha 99.5180(10)
_cell_angle_beta 105.802(2)
_cell_angle_gamma 98.8050(10)
_cell_formula_units_Z 1
_cell_length_a 8.6025(7)
_cell_length_b 8.7606(7)
_cell_length_c 15.3187(12)
_cell_measurement_reflns_used 2836
_cell_measurement_temperature 293(2)
_cell_measurement_theta_max 28.12
_cell_measurement_theta_min 2.48
_cell_volume 1071.41(15)
_computing_cell_refinement 'SAINT (Bruker, 2000)'
_computing_data_collection 'SMART (Bruker, 2000)'
_computing_data_reduction 'SAINT (Bruker, 2000)'
_computing_molecular_graphics 'SHELXTL (Sheldrick, 2008)'
_computing_publication_material 'SHELXTL (Sheldrick, 2008)'
_computing_structure_refinement 'SHELXTL (Sheldrick, 2008)'
_computing_structure_solution 'SHELXTL (Sheldrick, 2008)'
_diffrn_ambient_temperature 293(2)
_diffrn_measured_fraction_theta_full 0.987
_diffrn_measured_fraction_theta_max 0.987
_diffrn_measurement_device_type 'Bruker SMART APEX CCD'
_diffrn_measurement_method 'phi and omega scans'
_diffrn_radiation_monochromator graphite
_diffrn_radiation_source 'fine-focus sealed tube'
_diffrn_radiation_type MoK\a
_diffrn_radiation_wavelength 0.71073
_diffrn_reflns_av_R_equivalents 0.0665
_diffrn_reflns_av_sigmaI/netI 0.0606
_diffrn_reflns_limit_h_max 10
_diffrn_reflns_limit_h_min -8
_diffrn_reflns_limit_k_max 9
_diffrn_reflns_limit_k_min -10
_diffrn_reflns_limit_l_max 16
_diffrn_reflns_limit_l_min -18
_diffrn_reflns_number 5465
_diffrn_reflns_theta_full 25.01
_diffrn_reflns_theta_max 25.01
_diffrn_reflns_theta_min 2.41
_exptl_absorpt_coefficient_mu 0.942
_exptl_absorpt_correction_T_max 0.84
_exptl_absorpt_correction_T_min 0.81
_exptl_absorpt_correction_type multi-scan
_exptl_absorpt_process_details '(SADABS; Sheldrick, 1996)'
_exptl_crystal_colour colorless
_exptl_crystal_density_diffrn 1.671
_exptl_crystal_density_method 'not measured'
_exptl_crystal_description block
_exptl_crystal_F_000 552
_exptl_crystal_size_max 0.28
_exptl_crystal_size_mid 0.24
_exptl_crystal_size_min 0.23
_refine_diff_density_max 0.545
_refine_diff_density_min -0.634
_refine_ls_extinction_method none
_refine_ls_goodness_of_fit_ref 1.051
_refine_ls_hydrogen_treatment constr
_refine_ls_matrix_type full
_refine_ls_number_parameters 306
_refine_ls_number_reflns 3745
_refine_ls_number_restraints 0
_refine_ls_restrained_S_all 1.051
_refine_ls_R_factor_all 0.0496
_refine_ls_R_factor_gt 0.0410
_refine_ls_shift/su_max 0.001
_refine_ls_shift/su_mean 0.000
_refine_ls_structure_factor_coef Fsqd
_refine_ls_weighting_details 'calc w=1/[\s^2^(Fo^2^)+(0.0632P)^2^+0.0000P] where P=(Fo^2^+2Fc^2^)/3'
_refine_ls_weighting_scheme calc
_refine_ls_wR_factor_gt 0.1088
_refine_ls_wR_factor_ref 0.1163
_reflns_number_gt 3103
_reflns_number_total 3745
_reflns_threshold_expression I>2sigma(I)
_cod_data_source_file rn2067.cif
_cod_data_source_block I
_cod_depositor_comments
;
The following automatic conversions were performed:
'_symmetry_cell_setting' value 'Triclinic' changed to 'triclinic'
according to '/home/saulius/struct/CIF-dictionaries/cif_core.dic'
dictionary named 'cif_core.dic' version 2.4.1 from 2010-06-29.

Automatic conversion script
Id: cif_fix_enum 1527 2010-12-29 10:47:43Z saulius 
;
_cod_database_code 2225679
_cod_database_fobs_code 2225679

loop_
_symmetry_equiv_pos_as_xyz
'x, y, z'
'-x, -y, -z'

loop_
_atom_site_type_symbol
_atom_site_label
_atom_site_fract_x
_atom_site_fract_y
_atom_site_fract_z
_atom_site_U_iso_or_equiv
_atom_site_adp_type
_atom_site_calc_flag
_atom_site_refinement_flags
_atom_site_occupancy
_atom_site_disorder_assembly
_atom_site_disorder_group
Zn Zn1 0.5000 0.0000 0.5000 0.02725(17) Uani d S 1 . .
N N1 0.1818(3) -0.1424(3) 0.74960(17) 0.0324(6) Uani d . 1 . .
N N2 0.4260(3) -0.1972(3) 0.71830(15) 0.0265(5) Uani d . 1 . .
N N3 0.4458(3) -0.0022(3) 0.85212(16) 0.0276(6) Uani d . 1 . .
N N4 0.3822(3) 0.1179(3) 0.58899(16) 0.0260(5) Uani d . 1 . .
N N5 0.0151(3) 0.5510(3) 0.88027(19) 0.0402(7) Uani d . 1 . .
O O1 0.3126(3) -0.2111(2) 0.48345(15) 0.0365(5) Uani d . 1 . .
O O2 0.3316(3) -0.4383(2) 0.40496(14) 0.0368(5) Uani d . 1 . .
H H2 0.3378 -0.5271 0.4142 0.044 Uiso calc R 1 . .
O O3 0.6664(2) -0.0338(2) 0.62169(13) 0.0291(5) Uani d . 1 . .
O O4 0.6623(3) -0.2886(2) 0.57706(14) 0.0352(5) Uani d . 1 . .
O O5 0.1025(3) 0.2799(3) 1.01154(16) 0.0456(6) Uani d . 1 . .
H H5 0.0713 0.3389 1.0476 0.055 Uiso calc R 1 . .
O O6 0.3494(3) 0.4151(3) 1.09911(19) 0.0634(8) Uani d . 1 . .
S S1 0.13117(9) -0.35869(9) 0.60274(5) 0.0338(2) Uani d . 1 . .
S S2 0.72472(9) -0.03437(9) 0.82517(5) 0.0308(2) Uani d . 1 . .
S S3 0.17169(10) 0.05612(10) 0.89085(6) 0.0401(2) Uani d . 1 . .
C C1 0.2626(3) -0.2188(3) 0.69989(19) 0.0252(6) Uani d . 1 . .
C C2 0.5103(3) -0.0856(3) 0.79407(19) 0.0247(6) Uani d . 1 . .
C C3 0.2811(4) -0.0367(3) 0.8256(2) 0.0287(7) Uani d . 1 . .
C C4 0.2717(4) -0.4370(3) 0.5489(2) 0.0267(6) Uani d . 1 . .
H H4A 0.3749 -0.4300 0.5965 0.032 Uiso calc R 1 . .
H H4B 0.2259 -0.5481 0.5205 0.032 Uiso calc R 1 . .
C C5 0.3071(4) -0.3530(3) 0.4759(2) 0.0272(6) Uani d . 1 . .
C C6 0.7620(4) -0.1775(3) 0.73879(19) 0.0282(7) Uani d . 1 . .
H H6A 0.8804 -0.1675 0.7521 0.034 Uiso calc R 1 . .
H H6B 0.7170 -0.2824 0.7447 0.034 Uiso calc R 1 . .
C C7 0.6901(3) -0.1647(3) 0.63890(19) 0.0250(6) Uani d . 1 . .
C C8 0.3335(4) 0.2042(4) 0.9770(2) 0.0325(7) Uani d . 1 . .
H H8A 0.4075 0.1532 1.0167 0.039 Uiso calc R 1 . .
H H8B 0.3968 0.2662 0.9465 0.039 Uiso calc R 1 . .
C C9 0.2604(4) 0.3118(4) 1.0352(2) 0.0346(7) Uani d . 1 . .
C C10 0.2189(4) 0.1151(4) 0.5617(2) 0.0334(7) Uani d . 1 . .
H H10 0.1555 0.0562 0.5031 0.040 Uiso calc R 1 . .
C C11 0.1411(4) 0.1955(4) 0.6167(2) 0.0329(7) Uani d . 1 . .
H H11 0.0278 0.1896 0.5950 0.039 Uiso calc R 1 . .
C C12 0.2330(4) 0.2856(3) 0.7048(2) 0.0269(6) Uani d . 1 . .
C C13 0.4010(4) 0.2880(3) 0.7317(2) 0.0309(7) Uani d . 1 . .
H H13 0.4681 0.3470 0.7896 0.037 Uiso calc R 1 . .
C C14 0.4687(4) 0.2032(3) 0.6729(2) 0.0297(7) Uani d . 1 . .
H H14 0.5815 0.2061 0.6932 0.036 Uiso calc R 1 . .
C C15 0.1554(4) 0.3774(3) 0.7653(2) 0.0277(6) Uani d . 1 . .
C C16 -0.0110(4) 0.3372(4) 0.7560(2) 0.0388(8) Uani d . 1 . .
H H16 -0.0784 0.2503 0.7110 0.047 Uiso calc R 1 . .
C C17 -0.0762(4) 0.4272(4) 0.8142(2) 0.0447(9) Uani d . 1 . .
H H17 -0.1885 0.3999 0.8068 0.054 Uiso calc R 1 . .
C C18 0.1757(4) 0.5904(4) 0.8904(2) 0.0383(8) Uani d . 1 . .
H H18 0.2401 0.6770 0.9367 0.046 Uiso calc R 1 . .
C C19 0.2497(4) 0.5074(4) 0.8345(2) 0.0352(7) Uani d . 1 . .
H H19 0.3622 0.5382 0.8431 0.042 Uiso calc R 1 . .

loop_
_atom_site_aniso_label
_atom_site_aniso_U_11
_atom_site_aniso_U_22
_atom_site_aniso_U_33
_atom_site_aniso_U_12
_atom_site_aniso_U_13
_atom_site_aniso_U_23
Zn1 0.0323(3) 0.0258(3) 0.0252(3) 0.0085(2) 0.0130(2) 0.0003(2)
N1 0.0275(14) 0.0362(14) 0.0309(14) 0.0065(11) 0.0110(11) -0.0026(11)
N2 0.0244(13) 0.0290(13) 0.0244(13) 0.0052(11) 0.0077(10) 0.0012(11)
N3 0.0256(13) 0.0322(13) 0.0241(13) 0.0078(11) 0.0089(10) -0.0001(11)
N4 0.0286(13) 0.0230(12) 0.0266(13) 0.0066(10) 0.0109(11) 0.0013(10)
N5 0.0369(16) 0.0439(16) 0.0404(16) 0.0147(13) 0.0159(13) -0.0018(13)
O1 0.0389(13) 0.0255(12) 0.0460(13) 0.0062(9) 0.0162(10) 0.0056(10)
O2 0.0511(14) 0.0299(11) 0.0338(12) 0.0098(11) 0.0192(10) 0.0071(10)
O3 0.0352(12) 0.0253(10) 0.0276(11) 0.0089(9) 0.0110(9) 0.0028(9)
O4 0.0466(14) 0.0284(11) 0.0301(12) 0.0123(10) 0.0124(10) 0.0000(9)
O5 0.0359(14) 0.0519(15) 0.0437(14) 0.0148(11) 0.0142(11) -0.0129(11)
O6 0.0462(16) 0.0648(17) 0.0614(18) 0.0071(14) 0.0157(13) -0.0295(14)
S1 0.0239(4) 0.0386(5) 0.0307(4) -0.0020(3) 0.0090(3) -0.0085(3)
S2 0.0220(4) 0.0406(5) 0.0236(4) 0.0047(3) 0.0050(3) -0.0051(3)
S3 0.0272(4) 0.0481(5) 0.0387(5) 0.0078(4) 0.0134(4) -0.0135(4)
C1 0.0253(15) 0.0254(15) 0.0257(15) 0.0063(12) 0.0099(12) 0.0032(12)
C2 0.0250(15) 0.0265(15) 0.0222(14) 0.0062(12) 0.0070(12) 0.0034(12)
C3 0.0281(16) 0.0310(16) 0.0275(16) 0.0085(13) 0.0107(13) 0.0022(13)
C4 0.0273(15) 0.0241(14) 0.0272(15) 0.0048(12) 0.0096(12) -0.0005(12)
C5 0.0266(16) 0.0238(16) 0.0294(16) 0.0050(12) 0.0085(12) 0.0013(12)
C6 0.0248(15) 0.0309(16) 0.0289(16) 0.0088(13) 0.0090(12) 0.0023(13)
C7 0.0232(15) 0.0267(15) 0.0259(15) 0.0057(12) 0.0113(12) 0.0013(12)
C8 0.0281(16) 0.0381(17) 0.0300(16) 0.0106(14) 0.0094(13) -0.0002(14)
C9 0.0316(18) 0.0373(18) 0.0320(17) 0.0084(14) 0.0100(14) -0.0018(14)
C10 0.0335(17) 0.0319(16) 0.0318(17) 0.0054(14) 0.0117(14) -0.0030(13)
C11 0.0290(16) 0.0347(17) 0.0329(17) 0.0068(13) 0.0112(13) -0.0013(14)
C12 0.0293(16) 0.0259(15) 0.0274(15) 0.0074(12) 0.0118(12) 0.0044(12)
C13 0.0308(17) 0.0325(16) 0.0279(16) 0.0080(14) 0.0098(13) -0.0003(13)
C14 0.0293(16) 0.0312(16) 0.0290(16) 0.0094(13) 0.0097(13) 0.0033(13)
C15 0.0287(16) 0.0298(15) 0.0258(15) 0.0099(13) 0.0099(12) 0.0034(12)
C16 0.0355(18) 0.0409(19) 0.0383(19) 0.0095(15) 0.0137(15) -0.0015(15)
C17 0.0361(19) 0.052(2) 0.046(2) 0.0134(17) 0.0169(16) -0.0018(17)
C18 0.0390(19) 0.0377(18) 0.0368(18) 0.0103(15) 0.0142(15) -0.0026(15)
C19 0.0319(17) 0.0356(17) 0.0378(18) 0.0089(14) 0.0148(14) -0.0018(14)

loop_
_atom_type_symbol
_atom_type_description
_atom_type_scat_dispersion_real
_atom_type_scat_dispersion_imag
_atom_type_scat_source
C C 0.0033 0.0016 'International Tables Vol C Tables 4.2.6.8 and 6.1.1.4'
H H 0.0000 0.0000 'International Tables Vol C Tables 4.2.6.8 and 6.1.1.4'
N N 0.0061 0.0033 'International Tables Vol C Tables 4.2.6.8 and 6.1.1.4'
O O 0.0106 0.0060 'International Tables Vol C Tables 4.2.6.8 and 6.1.1.4'
S S 0.1246 0.1234 'International Tables Vol C Tables 4.2.6.8 and 6.1.1.4'
Zn Zn 0.2839 1.4301 'International Tables Vol C Tables 4.2.6.8 and 6.1.1.4'

loop_
_geom_angle_atom_site_label_1
_geom_angle_atom_site_label_2
_geom_angle_atom_site_label_3
_geom_angle_site_symmetry_1
_geom_angle_site_symmetry_3
_geom_angle
_geom_angle_publ_flag
O3 Zn1 O3 2_656 . 180.00(7) ?
O3 Zn1 N4 2_656 2_656 86.91(8) ?
O3 Zn1 N4 . 2_656 93.09(8) ?
O3 Zn1 N4 2_656 . 93.09(8) ?
O3 Zn1 N4 . . 86.91(8) ?
N4 Zn1 N4 2_656 . 180.00(9) ?
O3 Zn1 O1 2_656 . 84.73(8) ?
O3 Zn1 O1 . . 95.27(8) ?
N4 Zn1 O1 2_656 . 94.10(8) ?
N4 Zn1 O1 . . 85.90(8) ?
O3 Zn1 O1 2_656 2_656 95.27(8) ?
O3 Zn1 O1 . 2_656 84.73(8) ?
N4 Zn1 O1 2_656 2_656 85.90(8) ?
N4 Zn1 O1 . 2_656 94.10(8) ?
O1 Zn1 O1 . 2_656 180.00(7) ?
C1 N1 C3 . . 113.8(3) ?
C1 N2 C2 . . 113.8(2) ?
C3 N3 C2 . . 113.4(2) ?
C14 N4 C10 . . 116.8(3) ?
C14 N4 Zn1 . . 121.0(2) ?
C10 N4 Zn1 . . 122.14(19) ?
C17 N5 C18 . . 118.6(3) ?
C5 O1 Zn1 . . 136.6(2) ?
C5 O2 H2 . . 109.5 ?
C7 O3 Zn1 . . 125.67(18) ?
C9 O5 H5 . . 109.5 ?
C1 S1 C4 . . 103.09(14) ?
C2 S2 C6 . . 100.14(13) ?
C3 S3 C8 . . 101.90(14) ?
N1 C1 N2 . . 126.4(3) ?
N1 C1 S1 . . 113.1(2) ?
N2 C1 S1 . . 120.6(2) ?
N2 C2 N3 . . 126.3(3) ?
N2 C2 S2 . . 120.1(2) ?
N3 C2 S2 . . 113.6(2) ?
N3 C3 N1 . . 126.3(3) ?
N3 C3 S3 . . 121.1(2) ?
N1 C3 S3 . . 112.6(2) ?
C5 C4 S1 . . 113.8(2) ?
C5 C4 H4A . . 108.8 ?
S1 C4 H4A . . 108.8 ?
C5 C4 H4B . . 108.8 ?
S1 C4 H4B . . 108.8 ?
H4A C4 H4B . . 107.7 ?
O1 C5 O2 . . 121.7(3) ?
O1 C5 C4 . . 121.3(3) ?
O2 C5 C4 . . 116.9(2) ?
C7 C6 S2 . . 115.7(2) ?
C7 C6 H6A . . 108.4 ?
S2 C6 H6A . . 108.4 ?
C7 C6 H6B . . 108.4 ?
S2 C6 H6B . . 108.4 ?
H6A C6 H6B . . 107.4 ?
O3 C7 O4 . . 123.7(3) ?
O3 C7 C6 . . 119.5(2) ?
O4 C7 C6 . . 116.8(2) ?
C9 C8 S3 . . 110.2(2) ?
C9 C8 H8A . . 109.6 ?
S3 C8 H8A . . 109.6 ?
C9 C8 H8B . . 109.6 ?
S3 C8 H8B . . 109.6 ?
H8A C8 H8B . . 108.1 ?
O6 C9 O5 . . 125.3(3) ?
O6 C9 C8 . . 120.2(3) ?
O5 C9 C8 . . 114.4(3) ?
N4 C10 C11 . . 123.2(3) ?
N4 C10 H10 . . 118.4 ?
C11 C10 H10 . . 118.4 ?
C10 C11 C12 . . 119.7(3) ?
C10 C11 H11 . . 120.1 ?
C12 C11 H11 . . 120.1 ?
C13 C12 C11 . . 116.5(3) ?
C13 C12 C15 . . 121.9(3) ?
C11 C12 C15 . . 121.7(3) ?
C14 C13 C12 . . 120.1(3) ?
C14 C13 H13 . . 119.9 ?
C12 C13 H13 . . 119.9 ?
N4 C14 C13 . . 123.7(3) ?
N4 C14 H14 . . 118.1 ?
C13 C14 H14 . . 118.1 ?
C16 C15 C19 . . 117.5(3) ?
C16 C15 C12 . . 122.0(3) ?
C19 C15 C12 . . 120.5(3) ?
C17 C16 C15 . . 119.4(3) ?
C17 C16 H16 . . 120.3 ?
C15 C16 H16 . . 120.3 ?
N5 C17 C16 . . 122.6(3) ?
N5 C17 H17 . . 118.7 ?
C16 C17 H17 . . 118.7 ?
N5 C18 C19 . . 122.3(3) ?
N5 C18 H18 . . 118.9 ?
C19 C18 H18 . . 118.9 ?
C18 C19 C15 . . 119.6(3) ?
C18 C19 H19 . . 120.2 ?
C15 C19 H19 . . 120.2 ?

loop_
_geom_bond_atom_site_label_1
_geom_bond_atom_site_label_2
_geom_bond_site_symmetry_2
_geom_bond_distance
_geom_bond_publ_flag
Zn1 O3 2_656 2.1145(19) ?
Zn1 O3 . 2.1145(19) y
Zn1 N4 2_656 2.135(2) ?
Zn1 N4 . 2.135(2) y
Zn1 O1 . 2.189(2) y
Zn1 O1 2_656 2.189(2) ?
N1 C1 . 1.331(4) ?
N1 C3 . 1.342(4) ?
N2 C1 . 1.333(4) ?
N2 C2 . 1.334(3) ?
N3 C3 . 1.334(4) ?
N3 C2 . 1.346(4) ?
N4 C14 . 1.325(4) ?
N4 C10 . 1.347(4) ?
N5 C17 . 1.327(4) ?
N5 C18 . 1.331(4) ?
O1 C5 . 1.222(3) ?
O2 C5 . 1.299(3) ?
O2 H2 . 0.8200 ?
O3 C7 . 1.252(3) ?
O4 C7 . 1.261(3) ?
O5 C9 . 1.279(4) ?
O5 H5 . 0.8200 ?
O6 C9 . 1.204(4) ?
S1 C1 . 1.747(3) ?
S1 C4 . 1.795(3) ?
S2 C2 . 1.740(3) ?
S2 C6 . 1.797(3) ?
S3 C3 . 1.739(3) ?
S3 C8 . 1.800(3) ?
C4 C5 . 1.507(4) ?
C4 H4A . 0.9700 ?
C4 H4B . 0.9700 ?
C6 C7 . 1.516(4) ?
C6 H6A . 0.9700 ?
C6 H6B . 0.9700 ?
C8 C9 . 1.513(4) ?
C8 H8A . 0.9700 ?
C8 H8B . 0.9700 ?
C10 C11 . 1.382(4) ?
C10 H10 . 0.9300 ?
C11 C12 . 1.394(4) ?
C11 H11 . 0.9300 ?
C12 C13 . 1.386(4) ?
C12 C15 . 1.486(4) ?
C13 C14 . 1.379(4) ?
C13 H13 . 0.9300 ?
C14 H14 . 0.9300 ?
C15 C16 . 1.383(4) ?
C15 C19 . 1.388(4) ?
C16 C17 . 1.380(4) ?
C16 H16 . 0.9300 ?
C17 H17 . 0.9300 ?
C18 C19 . 1.379(4) ?
C18 H18 . 0.9300 ?
C19 H19 . 0.9300 ?

loop_
_geom_hbond_atom_site_label_D
_geom_hbond_atom_site_label_H
_geom_hbond_atom_site_label_A
_geom_hbond_site_symmetry_A
_geom_hbond_distance_DH
_geom_hbond_distance_HA
_geom_hbond_distance_DA
_geom_hbond_angle_DHA
O2 H2 O4 2_646 0.82 1.64 2.460(3) 174.6
O5 H5 N5 2_567 0.82 1.74 2.554(3) 173.8
C13 H13 O6 2_667 0.93 2.47 3.335(4) 155.6
C19 H19 O6 2_667 0.93 2.34 3.245(4) 164.0
C6 H6A N1 1_655 0.97 2.58 3.533(4) 167.6
